data_7047885
loop_
_publ_author_name
'Oliver-Tolentino, M'
'Gonz\'alez M, M'
'Osiry, H.'
'Ramos-S\'anchez, G'
'Gonz\'alez, I'

_publ_section_title
;
 Electronic density distribution of Mn-N bonds by a tuning effect through
 partial replacement of Mn by Co or Ni in a sodium-rich hexacyanoferrate
 and its influence on the stability as a cathode for Na-ion batteries.
;
_journal_issue 46
_journal_name_full 'Dalton transactions (Cambridge, England : 2003)'
_journal_page_first 16492
_journal_page_last 16501
_journal_paper_doi 10.1039/c8dt03595d
_journal_volume 47
_journal_year 2018
_chemical_formula_sum 'C12 Co1.1 Fe2 Mn0.9 N12 Na4 O4'
_chemical_formula_weight 694.17
_chemical_name_systematic ' Manganese Cobalt Sodium Hexacyanoferrate(III) hydrate'
_space_group_IT_number 14
_space_group_name_Hall '-P 2yn'
_space_group_name_H-M_alt 'P 1 21/n 1'
_symmetry_cell_setting monoclinic
_symmetry_space_group_name_Hall '-P 2yn'
_symmetry_space_group_name_H-M 'P 1 21/n 1'
_audit_update_record
;
2018-08-22 deposited with the CCDC.
2018-10-24 downloaded from the CCDC.
;
_cell_angle_alpha 90.00000
_cell_angle_beta 92.411(5)
_cell_angle_gamma 90.00000
_cell_formula_units_Z 1
_cell_length_a 10.4693(5)
_cell_length_b 7.4863(5)
_cell_length_c 7.2867(6)
_cell_measurement_reflns_used 95
_cell_measurement_temperature 298
_cell_volume 570.60(7)
_computing_cell_refinement 'FULLPROF (Carvajal, 2013)'
_computing_data_collection 'D8 ADVANCE BRUKER'
_computing_data_reduction 'FULLPROF (Carvajal, 2013)'
_computing_molecular_graphics 'DIAMOND (Branderbug, 2006)'
_computing_publication_material 'PLATON (Spek, 2003)'
_computing_structure_refinement 'FULLPROF (Carvajal, 2013)'
_computing_structure_solution
;
SHELXS-97 (Sheldrick, 2008) and EXPO2013 (Altomare et al., 2013)
;
_diffrn_ambient_temperature 300
_diffrn_measurement_device_type 'D8 Advanced'
_diffrn_measurement_method 'Bragg Brentano'
_diffrn_radiation_monochromator Germanium
_diffrn_radiation_source Cooper
_diffrn_radiation_type 'Cu K\a'
_diffrn_radiation_wavelength 1.5406
_diffrn_reflns_number 95
_exptl_absorpt_coefficient_mu 21.04
_exptl_crystal_density_diffrn 2.02
_exptl_crystal_description powder
_exptl_crystal_F_000 694.17
_pd_char_colour green
_pd_proc_2theta_range_inc 0.008
_pd_proc_2theta_range_max 80
_pd_proc_2theta_range_min 5
_pd_proc_info_excluded_regions 0
_pd_proc_ls_background_function
;
Linear interpolation between a set background points with refinable heights
;
_pd_proc_ls_pref_orient_corr 'March-Dollase Multiaxial function'
_pd_proc_ls_profile_function Pseudo-Voigt
_pd_proc_ls_prof_R_factor 4.076
_pd_proc_ls_prof_wR_expected 3.485
_pd_proc_ls_prof_wR_factor 5.351
_refine_ls_goodness_of_fit_all 1.538
_refine_ls_number_constraints 0
_refine_ls_number_parameters 18
_refine_ls_number_reflns 31
_refine_ls_number_restraints 5
_refine_ls_R_factor_gt 0.0922
_refine_ls_R_I_factor 10.697
_refine_ls_wR_factor_ref 0.127
_reflns_number_total 384
_cod_data_source_file c8dt03595d2.cif
_cod_data_source_block new
_cod_depositor_comments 'Adding full bibliography for 7047885--7047887.cif.'
_cod_original_sg_symbol_H-M 'P 21/n'
_cod_original_formula_sum 'C12 Co1.10 Fe2 Mn0.90 N12 Na4 O4'
_cod_database_code 7047885
_publcif_datablock.id {aba350f4-0c92-4338-9f1f-f2613be1ec1e}

loop_
_symmetry_equiv_pos_as_xyz
x,y,z
-x+1/2,y+1/2,-z+1/2
-x,-y,-z
x+1/2,-y+1/2,z+1/2

loop_
_atom_site_label
_atom_site_fract_x
_atom_site_fract_y
_atom_site_fract_z
_atom_site_U_iso_or_equiv
_atom_site_occupancy
_atom_site_adp_type
_atom_site_type_symbol
Mn 0.50000 0.50000 0.50000 0.038(8) 0.45000 Uiso Mn
Co 0.50000 0.50000 0.50000 0.038(8) 0.55000 Uiso Co
Fe 0.50000 0.00000 1.00000 0.0380(8) 1.00000 Uiso Fe
C1 0.4985(5) 0.1800(4) 0.8104(4) 0.05066 1.00000 Uiso C
C2 0.1850(3) 0.5018(4) 0.4936(4) 0.050(8) 1.00000 Uiso C
C3 0.5058(4) 0.1852(4) 0.1867(4) 0.050(8) 1.00000 Uiso C
N1 0.4993(4) 0.2894(4) 0.7014(4) 0.050(8) 1.00000 Uiso N
N2 0.2934(2) 0.5007(3) 0.4929(3) 0.050(8) 1.00000 Uiso N
N3 0.5037(4) 0.2914(4) 0.2939(4) 0.050(8) 1.00000 Uiso N
O1 0.2537(3) 0.2305(3) 0.2793(2) 0.050(8) 1.00000 Uiso O
Na 0.2511(8) 0.4529(8) 0.0303(9) 0.050(1) 1.00000 Uiso Na

loop_
_atom_type_symbol
_atom_type_scat_Cromer_Mann_a1
_atom_type_scat_Cromer_Mann_b1
_atom_type_scat_Cromer_Mann_a2
_atom_type_scat_Cromer_Mann_b2
_atom_type_scat_Cromer_Mann_a3
_atom_type_scat_Cromer_Mann_b3
_atom_type_scat_Cromer_Mann_a4
_atom_type_scat_Cromer_Mann_b4
_atom_type_scat_Cromer_Mann_c
_atom_type_scat_dispersion_real
_atom_type_scat_dispersion_imag
_atom_type_scat_source
mn 11.28190 5.34090 7.35730 0.34320 3.01930 17.86740 2.24410 83.75430 1.08960 -0.56800 2.80800 International_Tables_for_Crystallography_Vol.C(1991)_Tables_6.1.1.4_and_6.1.1.5
co 12.28410 4.27910 7.34090 0.27840 4.00340 13.53590 2.34880 71.16920 1.01180 -2.46400 3.60800 International_Tables_for_Crystallography_Vol.C(1991)_Tables_6.1.1.4_and_6.1.1.5
fe 11.76950 4.76110 7.35730 0.30720 3.52220 15.35350 2.30450 76.88050 1.03690 -1.17900 3.20400 International_Tables_for_Crystallography_Vol.C(1991)_Tables_6.1.1.4_and_6.1.1.5
c 2.31000 20.84390 1.02000 10.20750 1.58860 0.56870 0.86500 51.65120 0.21560 0.01700 0.00900 International_Tables_for_Crystallography_Vol.C(1991)_Tables_6.1.1.4_and_6.1.1.5
n 12.21260 0.00570 3.13220 9.89330 2.01250 28.99750 1.16630 0.58260 -11.52900 0.02900 0.01800 International_Tables_for_Crystallography_Vol.C(1991)_Tables_6.1.1.4_and_6.1.1.5
o 3.04850 13.27710 2.28680 5.70110 1.54630 0.32390 0.86700 32.90890 0.25080 0.04700 0.03200 International_Tables_for_Crystallography_Vol.C(1991)_Tables_6.1.1.4_and_6.1.1.5
na 4.76260 3.28500 3.17360 8.84220 1.26740 0.31360 1.11280 129.42400 0.67600 0.12900 0.12400 International_Tables_for_Crystallography_Vol.C(1991)_Tables_6.1.1.4_and_6.1.1.5

loop_
_geom_angle_atom_site_label_1
_geom_angle_atom_site_label_2
_geom_angle_atom_site_label_3
_geom_angle_site_symmetry_1
_geom_angle_site_symmetry_2
_geom_angle_site_symmetry_3
_geom_angle
_geom_angle_publ_flag
Fe C1 N1 . . . 178.2(3) yes
Fe C2 N2 . 4_555 4_555 178.6(3) yes
Fe C3 N3 . 1_556 1_556 177.1(3) yes
N1 Mn N2 . . . 89.20(18) yes
N1 Mn N2 . . 3_666 90.80(19) yes
N1 Mn N3 . . . 86.87(19) yes
N1 Mn N3 . . 3_666 93.13(20) yes
N2 Mn N3 . . . 91.84(19) yes
N2 Mn N3 3_666 . . 88.16(18) yes

loop_
_geom_bond_atom_site_label_1
_geom_bond_atom_site_label_2
_geom_bond_site_symmetry_2
_geom_bond_distance
_geom_bond_publ_flag
Fe C1 . 1.930(3) yes
Fe C2 4_555 1.939(3) yes
Fe C3 1_556 1.942(3) yes
Mn N1 . 2.154(3) yes
Mn N2 . 2.161(2) yes
Mn N3 . 2.168(3) yes
C1 N1 . 1.141(4) yes
C2 N2 . 1.135(4) yes
C3 N3 . 1.115(4) yes
